data_4022135
loop_
_publ_author_name
'Albrecht Berkessel'
'Katrin Roland'
'Michael Schr\"oder'
'J\"org M. Neud\"orfl'
'Johann Lex'

_publ_section_title
;
 Enantiomerically Pure Isophorone Diamine
 [3-(Aminomethyl)-3,5,5-trimethylcyclohexylamine]: A Chiral
 1,4-Diamine Building Block Made Available on Large Scale
;
_journal_name_full 'Journal of Organic Chemistry'
_journal_page_first 9312
_journal_page_last 9318
_journal_paper_doi 10.1021/jo0613737
_journal_volume 71
_journal_year 2006
_chemical_formula_moiety 'C26 H34 N2 O4'
_chemical_formula_sum 'C26 H34 N2 O4'
_chemical_formula_weight 438.55
_chemical_name_systematic
; 
 ? 
;
_space_group_IT_number 2
_symmetry_cell_setting triclinic
_symmetry_space_group_name_Hall '-P 1'
_symmetry_space_group_name_H-M 'P -1'
_atom_sites_solution_hydrogens geom
_atom_sites_solution_primary direct
_atom_sites_solution_secondary difmap
_audit_creation_method SHELXL-97
_cell_angle_alpha 74.2010(10)
_cell_angle_beta 83.1540(10)
_cell_angle_gamma 75.3540(10)
_cell_formula_units_Z 2
_cell_length_a 9.6765(3)
_cell_length_b 10.3148(5)
_cell_length_c 12.6300(5)
_cell_measurement_reflns_used 8054
_cell_measurement_temperature 100(2)
_cell_measurement_theta_max 27.00
_cell_measurement_theta_min 1.68
_cell_volume 1171.86(8)
_computing_cell_refinement 'Nonius DENZO (Otwinowski, Minor 1997)'
_computing_data_collection 'Nonius COLLECT'
_computing_data_reduction 'Nonius DENZO (Otwinowski, Minor 1997)'
_computing_molecular_graphics 'SCHAKAL99 (E. Keller 1999)'
_computing_publication_material 'PLATON (A. L. Spek 1980-2004)'
_computing_structure_refinement 'SHELXL-97 (Sheldrick, 1997)'
_computing_structure_solution 'SHELXS-97 (Sheldrick, 1997)'
_diffrn_ambient_temperature 100(2)
_diffrn_measured_fraction_theta_full 0.993
_diffrn_measured_fraction_theta_max 0.993
_diffrn_measurement_device_type 'Nonius KappaCCD'
_diffrn_measurement_method Phi/Omega-Scans
_diffrn_radiation_monochromator graphite
_diffrn_radiation_source 'fine-focus sealed tube'
_diffrn_radiation_type MoK\a
_diffrn_radiation_wavelength 0.71073
_diffrn_reflns_av_R_equivalents 0.0481
_diffrn_reflns_av_sigmaI/netI 0.1059
_diffrn_reflns_limit_h_max 12
_diffrn_reflns_limit_h_min -11
_diffrn_reflns_limit_k_max 13
_diffrn_reflns_limit_k_min -13
_diffrn_reflns_limit_l_max 16
_diffrn_reflns_limit_l_min -16
_diffrn_reflns_number 8054
_diffrn_reflns_theta_full 27.00
_diffrn_reflns_theta_max 27.00
_diffrn_reflns_theta_min 1.68
_exptl_absorpt_coefficient_mu 0.084
_exptl_absorpt_correction_type none
_exptl_crystal_colour colourless
_exptl_crystal_density_diffrn 1.243
_exptl_crystal_density_method 'not measured'
_exptl_crystal_description prism
_exptl_crystal_F_000 472
_exptl_crystal_size_max 0.45
_exptl_crystal_size_mid 0.42
_exptl_crystal_size_min 0.40
_refine_diff_density_max 0.229
_refine_diff_density_min -0.259
_refine_diff_density_rms 0.049
_refine_ls_extinction_coef 0.0190(16)
_refine_ls_extinction_expression Fc^*^=kFc[1+0.001xFc^2^\l^3^/sin(2\q)]^-1/4^
_refine_ls_extinction_method SHELXL
_refine_ls_goodness_of_fit_ref 0.944
_refine_ls_hydrogen_treatment mixed
_refine_ls_matrix_type full
_refine_ls_number_parameters 427
_refine_ls_number_reflns 5079
_refine_ls_number_restraints 0
_refine_ls_restrained_S_all 0.944
_refine_ls_R_factor_all 0.1067
_refine_ls_R_factor_gt 0.0478
_refine_ls_shift/su_max 0.001
_refine_ls_shift/su_mean 0.000
_refine_ls_structure_factor_coef Fsqd
_refine_ls_weighting_details 'calc w=1/[\s^2^(Fo^2^)+(0.0325P)^2^+0.0000P] where P=(Fo^2^+2Fc^2^)/3'
_refine_ls_weighting_scheme calc
_refine_ls_wR_factor_gt 0.0831
_refine_ls_wR_factor_ref 0.0983
_reflns_number_gt 2970
_reflns_number_total 5079
_reflns_threshold_expression >2sigma(I)
_cod_data_source_file jo0613737si20060828_044459.cif
_cod_database_code 4022135

loop_
_symmetry_equiv_pos_as_xyz
'x, y, z'
'-x, -y, -z'

loop_
_atom_site_label
_atom_site_type_symbol
_atom_site_fract_x
_atom_site_fract_y
_atom_site_fract_z
_atom_site_U_iso_or_equiv
_atom_site_adp_type
_atom_site_occupancy
_atom_site_symmetry_multiplicity
_atom_site_calc_flag
O1 O 0.38729(11) 0.83764(12) 0.71133(9) 0.0196(3) Uani 1 1 d
O2 O 0.18086(11) 0.78778(12) 0.79946(9) 0.0214(3) Uani 1 1 d
O3 O 0.12235(11) 1.32855(13) 1.01818(9) 0.0207(3) Uani 1 1 d
O4 O 0.33863(11) 1.19868(13) 1.07992(10) 0.0238(3) Uani 1 1 d
N5 N 0.13064(16) 1.13394(16) 1.14939(12) 0.0185(4) Uani 1 1 d
H5 H 0.0393(19) 1.170(2) 1.1478(15) 0.035(6) Uiso 1 1 d
C6 C 0.20849(18) 1.21775(19) 1.08335(14) 0.0183(4) Uani 1 1 d
C7 C 0.18880(16) 0.87836(18) 1.16369(14) 0.0161(4) Uani 1 1 d
N8 N 0.36398(15) 0.79711(16) 0.89328(12) 0.0192(4) Uani 1 1 d
H8 H 0.4488(18) 0.8062(19) 0.8886(14) 0.028(6) Uiso 1 1 d
C9 C 0.26738(18) 0.8981(2) 1.04981(15) 0.0171(4) Uani 1 1 d
H9A H 0.3656(15) 0.9168(16) 1.0559(12) 0.017(4) Uiso 1 1 d
H9B H 0.2161(15) 0.9784(17) 0.9954(13) 0.016(5) Uiso 1 1 d
C10 C 0.29289(17) 0.77154(19) 1.00370(14) 0.0174(4) Uani 1 1 d
H10 H 0.2024(15) 0.7567(16) 0.9915(12) 0.010(4) Uiso 1 1 d
C11 C 0.30821(16) 0.61199(18) 1.19772(14) 0.0182(4) Uani 1 1 d
C12 C 0.30035(17) 0.80523(18) 0.80328(14) 0.0169(4) Uani 1 1 d
C13 C 0.26811(18) 0.74424(19) 1.24055(15) 0.0181(4) Uani 1 1 d
H13A H 0.2106(16) 0.7235(18) 1.3143(15) 0.028(5) Uiso 1 1 d
H13B H 0.3600(16) 0.7596(17) 1.2585(13) 0.020(4) Uiso 1 1 d
C14 C 0.37999(18) 0.6453(2) 1.08156(15) 0.0192(4) Uani 1 1 d
H14A H 0.3967(15) 0.5629(18) 1.0504(13) 0.015(4) Uiso 1 1 d
H14B H 0.4754(16) 0.6663(16) 1.0876(12) 0.017(4) Uiso 1 1 d
C15 C 0.19579(18) 0.99673(19) 1.21436(15) 0.0181(4) Uani 1 1 d
H15A H 0.1474(14) 0.9832(15) 1.2918(13) 0.011(4) Uiso 1 1 d
H15B H 0.2948(16) 0.9979(16) 1.2229(12) 0.014(4) Uiso 1 1 d
C16 C 0.26826(17) 0.96980(19) 0.54079(13) 0.0177(4) Uani 1 1 d
C17 C 0.1933(2) 1.4243(2) 0.93714(15) 0.0211(4) Uani 1 1 d
H17A H 0.2799(16) 1.4244(17) 0.9685(13) 0.018(5) Uiso 1 1 d
H17B H 0.1215(16) 1.5143(18) 0.9290(13) 0.021(5) Uiso 1 1 d
C18 C 0.03059(18) 0.8812(2) 1.15536(17) 0.0207(4) Uani 1 1 d
H18A H -0.0238(16) 0.976(2) 1.1189(14) 0.027(5) Uiso 1 1 d
H18B H -0.0195(17) 0.8492(19) 1.2298(16) 0.034(5) Uiso 1 1 d
H18C H 0.0157(16) 0.8192(19) 1.1099(14) 0.026(5) Uiso 1 1 d
C19 C 0.33476(19) 1.0367(2) 0.44514(15) 0.0201(4) Uani 1 1 d
H19 H 0.4319(15) 0.9908(16) 0.4222(12) 0.012(4) Uiso 1 1 d
C20 C 0.22573(17) 1.3848(2) 0.82864(15) 0.0196(4) Uani 1 1 d
C21 C 0.3409(2) 0.8304(2) 0.60773(15) 0.0214(5) Uani 1 1 d
H21A H 0.2757(15) 0.7674(16) 0.6267(12) 0.013(4) Uiso 1 1 d
H21B H 0.4301(16) 0.7908(17) 0.5704(13) 0.020(5) Uiso 1 1 d
C22 C 0.26669(19) 1.1647(2) 0.38246(15) 0.0221(5) Uani 1 1 d
H22 H 0.3155(17) 1.2113(19) 0.3157(15) 0.031(5) Uiso 1 1 d
C23 C 0.4157(2) 0.5030(2) 1.27512(18) 0.0260(5) Uani 1 1 d
H23A H 0.4477(17) 0.418(2) 1.2488(15) 0.036(6) Uiso 1 1 d
H23B H 0.3689(18) 0.474(2) 1.3530(16) 0.041(6) Uiso 1 1 d
H23C H 0.5036(19) 0.5361(19) 1.2797(14) 0.037(5) Uiso 1 1 d
C24 C 0.1791(2) 0.5507(2) 1.19750(18) 0.0231(5) Uani 1 1 d
H24A H 0.2125(16) 0.453(2) 1.1883(14) 0.026(5) Uiso 1 1 d
H24B H 0.1117(16) 0.6078(18) 1.1396(14) 0.024(5) Uiso 1 1 d
H24C H 0.1219(18) 0.5434(19) 1.2741(16) 0.038(5) Uiso 1 1 d
C25 C 0.13137(19) 1.0347(2) 0.57204(16) 0.0264(5) Uani 1 1 d
H25 H 0.0873(18) 0.9837(19) 0.6350(15) 0.034(6) Uiso 1 1 d
C26 C 0.13045(19) 1.2275(2) 0.41485(16) 0.0251(5) Uani 1 1 d
H26 H 0.0824(17) 1.319(2) 0.3734(15) 0.029(5) Uiso 1 1 d
C27 C 0.29698(19) 1.2520(2) 0.82199(17) 0.0244(5) Uani 1 1 d
H27 H 0.3259(17) 1.180(2) 0.8870(15) 0.029(5) Uiso 1 1 d
C28 C 0.2873(2) 1.3213(3) 0.62526(18) 0.0359(6) Uani 1 1 d
H28 H 0.3106(17) 1.2972(19) 0.5569(16) 0.032(5) Uiso 1 1 d
C29 C 0.0634(2) 1.1615(2) 0.50991(17) 0.0303(5) Uani 1 1 d
H29 H -0.0323(19) 1.207(2) 0.5305(15) 0.035(5) Uiso 1 1 d
C30 C 0.18651(19) 1.4849(2) 0.73217(17) 0.0262(5) Uani 1 1 d
H30 H 0.1365(16) 1.5783(19) 0.7358(13) 0.020(5) Uiso 1 1 d
C31 C 0.3269(2) 1.2199(2) 0.72070(18) 0.0303(5) Uani 1 1 d
H31 H 0.3733(18) 1.127(2) 0.7177(15) 0.036(6) Uiso 1 1 d
C32 C 0.2177(2) 1.4533(3) 0.63083(18) 0.0345(5) Uani 1 1 d
H32 H 0.1881(19) 1.527(2) 0.5627(17) 0.046(6) Uiso 1 1 d

loop_
_atom_site_aniso_label
_atom_site_aniso_U_11
_atom_site_aniso_U_22
_atom_site_aniso_U_33
_atom_site_aniso_U_23
_atom_site_aniso_U_13
_atom_site_aniso_U_12
O1 0.0175(6) 0.0250(8) 0.0143(7) -0.0025(6) 0.0002(5) -0.0046(6)
O2 0.0169(6) 0.0268(8) 0.0211(7) -0.0053(6) -0.0010(5) -0.0068(6)
O3 0.0175(6) 0.0190(8) 0.0216(7) 0.0001(6) -0.0001(5) -0.0033(6)
O4 0.0140(6) 0.0289(9) 0.0279(8) -0.0055(6) -0.0010(5) -0.0059(6)
N5 0.0128(8) 0.0176(10) 0.0228(9) -0.0036(7) 0.0001(7) -0.0016(7)
C6 0.0186(9) 0.0197(12) 0.0173(10) -0.0073(9) -0.0018(8) -0.0027(9)
C7 0.0140(8) 0.0178(11) 0.0149(10) -0.0021(8) -0.0013(7) -0.0024(8)
N8 0.0142(8) 0.0297(10) 0.0150(9) -0.0068(7) 0.0005(7) -0.0069(7)
C9 0.0162(9) 0.0176(12) 0.0153(10) -0.0004(9) -0.0026(8) -0.0032(9)
C10 0.0140(9) 0.0224(12) 0.0164(10) -0.0045(9) 0.0010(8) -0.0064(8)
C11 0.0190(9) 0.0157(11) 0.0181(10) -0.0014(8) -0.0004(8) -0.0040(8)
C12 0.0165(9) 0.0144(11) 0.0172(10) -0.0032(8) 0.0014(8) -0.0010(8)
C13 0.0156(9) 0.0233(12) 0.0152(10) -0.0038(9) -0.0003(8) -0.0054(9)
C14 0.0177(9) 0.0169(12) 0.0229(11) -0.0059(9) -0.0004(8) -0.0032(9)
C15 0.0157(9) 0.0200(12) 0.0174(11) -0.0028(9) -0.0018(8) -0.0039(8)
C16 0.0192(9) 0.0206(12) 0.0141(10) -0.0045(9) -0.0022(8) -0.0055(9)
C17 0.0201(10) 0.0185(12) 0.0234(11) -0.0023(9) -0.0001(9) -0.0057(9)
C18 0.0141(9) 0.0234(13) 0.0245(12) -0.0071(10) -0.0021(9) -0.0024(9)
C19 0.0188(10) 0.0246(12) 0.0176(10) -0.0068(9) 0.0000(8) -0.0052(9)
C20 0.0154(9) 0.0233(12) 0.0223(11) -0.0052(9) -0.0006(8) -0.0092(9)
C21 0.0203(10) 0.0277(13) 0.0167(11) -0.0071(9) 0.0014(8) -0.0060(10)
C22 0.0283(10) 0.0253(13) 0.0151(10) -0.0028(9) -0.0026(9) -0.0122(10)
C23 0.0261(11) 0.0190(13) 0.0266(12) 0.0014(10) -0.0032(9) -0.0009(10)
C24 0.0237(10) 0.0174(13) 0.0274(12) -0.0033(10) -0.0007(9) -0.0061(9)
C25 0.0263(11) 0.0272(13) 0.0204(11) 0.0003(10) 0.0033(9) -0.0055(10)
C26 0.0275(11) 0.0233(13) 0.0219(11) -0.0008(10) -0.0072(9) -0.0041(10)
C27 0.0232(10) 0.0233(13) 0.0263(12) -0.0052(10) 0.0006(9) -0.0064(9)
C28 0.0342(12) 0.0575(19) 0.0251(13) -0.0198(13) 0.0035(10) -0.0191(12)
C29 0.0226(11) 0.0322(14) 0.0287(12) -0.0025(10) 0.0012(9) 0.0002(10)
C30 0.0214(10) 0.0267(14) 0.0306(13) -0.0061(11) -0.0039(9) -0.0058(10)
C31 0.0309(11) 0.0299(15) 0.0358(14) -0.0167(12) 0.0030(10) -0.0107(11)
C32 0.0337(12) 0.0426(17) 0.0261(13) -0.0040(12) -0.0069(10) -0.0094(11)

loop_
_atom_type_symbol
_atom_type_description
_atom_type_scat_dispersion_real
_atom_type_scat_dispersion_imag
_atom_type_scat_source
C C 0.0033 0.0016 'International Tables Vol C Tables 4.2.6.8 and 6.1.1.4'
H H 0.0000 0.0000 'International Tables Vol C Tables 4.2.6.8 and 6.1.1.4'
N N 0.0061 0.0033 'International Tables Vol C Tables 4.2.6.8 and 6.1.1.4'
O O 0.0106 0.0060 'International Tables Vol C Tables 4.2.6.8 and 6.1.1.4'

loop_
_geom_angle_atom_site_label_1
_geom_angle_atom_site_label_2
_geom_angle_atom_site_label_3
_geom_angle
C12 O1 C21 116.81(13)
C6 O3 C17 116.51(13)
C6 N5 C15 122.22(15)
O4 C6 N5 125.79(17)
O4 C6 O3 123.72(15)
N5 C6 O3 110.49(14)
C9 C7 C13 109.08(14)
C9 C7 C18 110.98(14)
C13 C7 C18 112.81(15)
C9 C7 C15 109.23(14)
C13 C7 C15 106.05(13)
C18 C7 C15 108.52(14)
C12 N8 C10 122.70(14)
C10 C9 C7 112.83(15)
N8 C10 C14 110.99(14)
N8 C10 C9 110.77(14)
C14 C10 C9 110.24(15)
C23 C11 C14 108.98(15)
C23 C11 C24 107.66(16)
C14 C11 C24 110.61(15)
C23 C11 C13 107.68(15)
C14 C11 C13 108.93(15)
C24 C11 C13 112.86(14)
O2 C12 N8 126.64(16)
O2 C12 O1 122.82(15)
N8 C12 O1 110.54(14)
C7 C13 C11 117.59(15)
C10 C14 C11 113.03(14)
N5 C15 C7 113.89(14)
C25 C16 C19 118.24(18)
C25 C16 C21 120.65(16)
C19 C16 C21 121.11(16)
O3 C17 C20 111.82(15)
C22 C19 C16 121.08(17)
C30 C20 C27 118.80(19)
C30 C20 C17 119.07(18)
C27 C20 C17 122.10(18)
O1 C21 C16 112.14(15)
C26 C22 C19 119.81(18)
C29 C25 C16 120.83(18)
C22 C26 C29 119.5(2)
C31 C27 C20 120.5(2)
C32 C28 C31 120.1(2)
C25 C29 C26 120.57(19)
C32 C30 C20 120.7(2)
C28 C31 C27 119.8(2)
C28 C32 C30 120.0(2)

loop_
_geom_bond_atom_site_label_1
_geom_bond_atom_site_label_2
_geom_bond_distance
O1 C12 1.3660(19)
O1 C21 1.459(2)
O2 C12 1.2226(18)
O3 C6 1.3594(19)
O3 C17 1.456(2)
O4 C6 1.2218(18)
N5 C6 1.341(2)
N5 C15 1.454(2)
C7 C9 1.532(2)
C7 C13 1.534(2)
C7 C18 1.539(2)
C7 C15 1.544(2)
N8 C12 1.329(2)
N8 C10 1.466(2)
C9 C10 1.523(2)
C10 C14 1.522(2)
C11 C23 1.534(2)
C11 C14 1.535(2)
C11 C24 1.537(2)
C11 C13 1.545(2)
C16 C25 1.389(2)
C16 C19 1.391(2)
C16 C21 1.498(2)
C17 C20 1.510(2)
C19 C22 1.385(2)
C20 C30 1.386(3)
C20 C27 1.389(3)
C22 C26 1.382(3)
C25 C29 1.374(3)
C26 C29 1.385(3)
C27 C31 1.387(3)
C28 C32 1.374(3)
C28 C31 1.384(3)
C30 C32 1.386(3)
